data_4111214
loop_
_publ_author_name
'Yu Liu'
'Jae Kyoung Pak'
'Paul Schmutz'
'Matthias Bauwens'
'John Mertens'
'Hector Knight'
'Roger Alberto'

_publ_section_title
;
 Amino Acids Labeled with [99mTc(CO)3]+ and Recognized by thel-type Amino
 Acid Transporter LAT1
;
_journal_name_full 'Journal of the American Chemical Society'
_journal_page_first 15996
_journal_page_last 15997
_journal_paper_doi 10.1021/ja066002m
_journal_volume 128
_journal_year 2006
_chemical_formula_sum 'C6 H7 N2 O5 Re'
_chemical_formula_weight 373.34
_chemical_name_systematic
; 
 ? 
;
_space_group_IT_number 14
_symmetry_cell_setting monoclinic
_symmetry_space_group_name_Hall '-P 2ybc'
_symmetry_space_group_name_H-M 'P 1 21/c 1'
_atom_sites_solution_hydrogens geom
_atom_sites_solution_primary direct
_atom_sites_solution_secondary difmap
_audit_creation_method SHELXL-97
_cell_angle_alpha 90.00
_cell_angle_beta 99.605(15)
_cell_angle_gamma 90.00
_cell_formula_units_Z 8
_cell_length_a 12.6200(16)
_cell_length_b 9.711(1)
_cell_length_c 15.3682(19)
_cell_measurement_reflns_used 8000
_cell_measurement_temperature 183(2)
_cell_volume 1857.0(4)
_computing_cell_refinement 'IPDS (Stoe, 1999)'
_computing_data_collection 'IPDS (Stoe, 1999)'
_computing_data_reduction 'X-RED (Stoe, 1999)'
_computing_molecular_graphics 'ORTEP-3 (Farrugia, 1997)'
_computing_publication_material 'SHELXL-97 (Sheldrick, 1997)'
_computing_structure_refinement 'SHELXL-97 (Sheldrick, 1997)'
_computing_structure_solution 'SHELXS-97 (Sheldrick, 1990)'
_diffrn_ambient_temperature 183(2)
_diffrn_measured_fraction_theta_full 0.998
_diffrn_measured_fraction_theta_max 0.998
_diffrn_measurement_device_type 'Stoe IPDS'
_diffrn_measurement_method '/f oscillation scan'
_diffrn_radiation_monochromator graphite
_diffrn_radiation_source 'fine-focus sealed tube'
_diffrn_radiation_type MoK\a
_diffrn_radiation_wavelength 0.71073
_diffrn_reflns_av_R_equivalents 0.1306
_diffrn_reflns_av_sigmaI/netI 0.0832
_diffrn_reflns_limit_h_max 13
_diffrn_reflns_limit_h_min -13
_diffrn_reflns_limit_k_max 10
_diffrn_reflns_limit_k_min -10
_diffrn_reflns_limit_l_max 16
_diffrn_reflns_limit_l_min -16
_diffrn_reflns_number 9696
_diffrn_reflns_theta_full 23.00
_diffrn_reflns_theta_max 23.00
_diffrn_reflns_theta_min 2.69
_diffrn_standards_interval_count 'every image'
_diffrn_standards_interval_time 7
_diffrn_standards_number 50-200
_exptl_absorpt_coefficient_mu 13.086
_exptl_absorpt_correction_T_max 0.2913
_exptl_absorpt_correction_T_min 0.1235
_exptl_absorpt_correction_type numerical
_exptl_crystal_colour colorless
_exptl_crystal_density_diffrn 2.671
_exptl_crystal_description block
_exptl_crystal_F_000 1376
_exptl_crystal_size_max 0.40
_exptl_crystal_size_mid 0.25
_exptl_crystal_size_min 0.20
_refine_diff_density_max 2.507
_refine_diff_density_min -2.298
_refine_diff_density_rms 0.343
_refine_ls_extinction_method none
_refine_ls_goodness_of_fit_ref 0.997
_refine_ls_hydrogen_treatment constr
_refine_ls_matrix_type full
_refine_ls_number_parameters 253
_refine_ls_number_reflns 2580
_refine_ls_number_restraints 0
_refine_ls_restrained_S_all 0.997
_refine_ls_R_factor_all 0.0651
_refine_ls_R_factor_gt 0.0567
_refine_ls_shift/su_max 0.000
_refine_ls_shift/su_mean 0.000
_refine_ls_structure_factor_coef Fsqd
_refine_ls_weighting_details 'calc w=1/[\s^2^(Fo^2^)+(0.0953P)^2^+0.0000P] where P=(Fo^2^+2Fc^2^)/3'
_refine_ls_weighting_scheme calc
_refine_ls_wR_factor_gt 0.1366
_refine_ls_wR_factor_ref 0.1411
_reflns_number_gt 2145
_reflns_number_total 2580
_reflns_threshold_expression >2sigma(I)
_cod_data_source_file ja066002msi20060818_042945.cif
_cod_data_source_block yl140305
_cod_database_code 4111214

loop_
_symmetry_equiv_pos_as_xyz
'x, y, z'
'-x, y+1/2, -z+1/2'
'-x, -y, -z'
'x, -y-1/2, z-1/2'

loop_
_atom_site_label
_atom_site_type_symbol
_atom_site_fract_x
_atom_site_fract_y
_atom_site_fract_z
_atom_site_U_iso_or_equiv
_atom_site_adp_type
_atom_site_occupancy
_atom_site_symmetry_multiplicity
_atom_site_calc_flag
_atom_site_refinement_flags
Re1 Re 0.69726(5) 0.15858(6) 0.24910(3) 0.0357(3) Uani 1 1 d .
Re2 Re 0.14142(5) 0.27341(6) 0.44896(4) 0.0351(3) Uani 1 1 d .
N1 N 0.6505(10) 0.1086(12) 0.1087(7) 0.038(3) Uani 1 1 d .
H1A H 0.6872 0.1602 0.0752 0.046 Uiso 1 1 calc R
H1B H 0.6621 0.0190 0.0986 0.046 Uiso 1 1 calc R
N2 N 0.5401(11) 0.0621(12) 0.2403(8) 0.045(3) Uani 1 1 d .
H2A H 0.5489 -0.0224 0.2644 0.054 Uiso 1 1 calc R
H2B H 0.5006 0.1117 0.2727 0.054 Uiso 1 1 calc R
N3 N 0.1420(10) 0.1531(12) 0.3257(8) 0.037(3) Uani 1 1 d .
H3A H 0.0941 0.0838 0.3209 0.045 Uiso 1 1 calc R
H3B H 0.1277 0.2072 0.2776 0.045 Uiso 1 1 calc R
N4 N 0.2367(10) 0.0905(14) 0.4956(7) 0.044(3) Uani 1 1 d .
H4A H 0.2936 0.1160 0.5357 0.053 Uiso 1 1 calc R
H4B H 0.1963 0.0327 0.5221 0.053 Uiso 1 1 calc R
O1 O 0.8323(11) -0.0995(13) 0.3074(7) 0.063(3) Uani 1 1 d .
O2 O 0.7048(13) 0.2522(14) 0.4398(8) 0.073(4) Uani 1 1 d .
O3 O 0.9100(12) 0.3082(15) 0.2387(9) 0.072(4) Uani 1 1 d .
O4 O 0.1928(10) 0.4293(14) 0.6262(8) 0.066(4) Uani 1 1 d .
O5 O 0.0357(10) 0.5356(13) 0.3618(9) 0.064(3) Uani 1 1 d .
O6 O -0.0678(10) 0.1626(14) 0.5010(9) 0.067(4) Uani 1 1 d .
O7 O 0.5933(9) 0.3220(10) 0.1966(7) 0.040(2) Uani 1 1 d .
O8 O 0.4435(10) 0.3664(12) 0.0974(9) 0.064(4) Uani 1 1 d .
O9 O 0.2923(8) 0.3211(9) 0.4096(6) 0.034(2) Uani 1 1 d .
O10 O 0.4144(11) 0.2412(11) 0.3346(10) 0.071(4) Uani 1 1 d .
C1 C 0.7806(13) 0.0012(17) 0.2865(9) 0.045(4) Uani 1 1 d .
C2 C 0.7048(15) 0.2148(16) 0.3688(10) 0.046(4) Uani 1 1 d .
C3 C 0.8287(15) 0.2518(17) 0.2418(10) 0.044(4) Uani 1 1 d .
C4 C 0.1712(12) 0.3676(17) 0.5573(10) 0.043(4) Uani 1 1 d .
C5 C 0.0707(13) 0.4327(16) 0.3954(10) 0.048(4) Uani 1 1 d .
C6 C 0.0126(13) 0.2087(18) 0.4806(10) 0.044(4) Uani 1 1 d .
C7 C 0.5197(15) 0.2938(17) 0.1297(12) 0.052(4) Uani 1 1 d .
C8 C 0.5297(15) 0.1427(17) 0.0894(12) 0.056(5) Uani 1 1 d .
H8 H 0.4978 0.1347 0.0270 0.067 Uiso 1 1 calc R
C9 C 0.4790(15) 0.049(2) 0.1493(14) 0.070(5) Uani 1 1 d .
H9A H 0.4046 0.0749 0.1483 0.084 Uiso 1 1 calc R
H9B H 0.4809 -0.0455 0.1294 0.084 Uiso 1 1 calc R
C10 C 0.3329(13) 0.2291(16) 0.3606(12) 0.045(4) Uani 1 1 d .
C11 C 0.2539(15) 0.1005(17) 0.3384(10) 0.052(4) Uani 1 1 d .
H11 H 0.2687 0.0492 0.2868 0.062 Uiso 1 1 calc R
C12 C 0.2755(15) 0.0166(19) 0.4204(10) 0.055(4) Uani 1 1 d .
H12A H 0.3520 -0.0007 0.4357 0.067 Uiso 1 1 calc R
H12B H 0.2392 -0.0714 0.4104 0.067 Uiso 1 1 calc R

loop_
_atom_site_aniso_label
_atom_site_aniso_U_11
_atom_site_aniso_U_22
_atom_site_aniso_U_33
_atom_site_aniso_U_23
_atom_site_aniso_U_13
_atom_site_aniso_U_12
Re1 0.0512(4) 0.0274(4) 0.0306(4) 0.0007(2) 0.0133(3) 0.0056(3)
Re2 0.0428(4) 0.0314(4) 0.0333(4) -0.0022(2) 0.0126(3) -0.0005(3)
N1 0.055(8) 0.026(6) 0.039(7) 0.000(5) 0.023(6) -0.010(6)
N2 0.067(9) 0.025(6) 0.052(8) 0.002(6) 0.034(7) 0.010(6)
N3 0.052(8) 0.033(7) 0.028(6) 0.007(5) 0.011(6) -0.005(6)
N4 0.049(8) 0.060(9) 0.025(6) -0.006(6) 0.011(6) -0.012(7)
O1 0.085(9) 0.055(7) 0.050(7) 0.006(6) 0.016(6) 0.029(7)
O2 0.099(11) 0.081(9) 0.036(7) -0.009(6) -0.004(7) 0.036(8)
O3 0.066(9) 0.070(9) 0.077(10) -0.027(8) 0.005(7) -0.011(8)
O4 0.059(8) 0.085(10) 0.055(7) -0.027(7) 0.018(6) -0.003(7)
O5 0.058(7) 0.056(8) 0.078(8) 0.008(7) 0.008(6) 0.009(7)
O6 0.048(7) 0.072(9) 0.091(10) -0.001(7) 0.038(7) -0.014(7)
O7 0.060(7) 0.025(5) 0.034(5) -0.001(4) 0.005(5) -0.008(5)
O8 0.056(7) 0.041(6) 0.081(9) -0.011(6) -0.030(7) 0.014(6)
O9 0.037(5) 0.026(5) 0.043(5) -0.003(4) 0.014(5) -0.001(4)
O10 0.074(10) 0.043(7) 0.113(11) -0.016(7) 0.068(9) -0.013(6)
C1 0.057(10) 0.051(10) 0.028(7) 0.007(7) 0.013(7) 0.022(9)
C2 0.075(12) 0.038(9) 0.028(8) 0.007(7) 0.014(8) 0.016(8)
C3 0.053(10) 0.051(9) 0.028(7) -0.007(7) 0.000(7) -0.003(9)
C4 0.040(9) 0.050(9) 0.042(9) -0.006(8) 0.014(7) -0.001(7)
C5 0.057(10) 0.037(9) 0.046(9) 0.006(8) -0.003(8) 0.027(8)
C6 0.037(9) 0.053(10) 0.041(9) -0.005(7) 0.000(7) -0.005(8)
C7 0.064(12) 0.034(9) 0.054(10) -0.013(8) 0.001(9) -0.021(9)
C8 0.060(11) 0.048(11) 0.057(11) -0.011(8) -0.002(9) -0.018(9)
C9 0.048(10) 0.057(11) 0.108(17) 0.011(12) 0.025(11) -0.001(10)
C10 0.032(9) 0.043(9) 0.062(10) -0.003(8) 0.012(8) -0.006(7)
C11 0.079(12) 0.041(9) 0.036(8) 0.000(7) 0.015(8) 0.015(9)
C12 0.073(12) 0.052(10) 0.042(9) -0.011(8) 0.013(8) 0.012(9)

loop_
_atom_type_symbol
_atom_type_description
_atom_type_scat_dispersion_real
_atom_type_scat_dispersion_imag
_atom_type_scat_source
C C 0.0033 0.0016 'International Tables Vol C Tables 4.2.6.8 and 6.1.1.4'
H H 0.0000 0.0000 'International Tables Vol C Tables 4.2.6.8 and 6.1.1.4'
N N 0.0061 0.0033 'International Tables Vol C Tables 4.2.6.8 and 6.1.1.4'
O O 0.0106 0.0060 'International Tables Vol C Tables 4.2.6.8 and 6.1.1.4'
Re Re -1.0185 7.2310 'International Tables Vol C Tables 4.2.6.8 and 6.1.1.4'

loop_
_geom_angle_atom_site_label_1
_geom_angle_atom_site_label_2
_geom_angle_atom_site_label_3
_geom_angle
C1 Re1 C2 90.1(6)
C1 Re1 C3 87.5(7)
C2 Re1 C3 91.0(7)
C1 Re1 O7 173.8(6)
C2 Re1 O7 94.7(5)
C3 Re1 O7 96.3(6)
C1 Re1 N2 97.2(6)
C2 Re1 N2 94.7(7)
C3 Re1 N2 172.6(6)
O7 Re1 N2 78.5(4)
C1 Re1 N1 99.5(5)
C2 Re1 N1 167.0(6)
C3 Re1 N1 98.1(5)
O7 Re1 N1 75.2(4)
N2 Re1 N1 75.6(4)
C6 Re2 C4 89.3(7)
C6 Re2 C5 91.2(8)
C4 Re2 C5 89.9(7)
C6 Re2 O9 172.9(5)
C4 Re2 O9 95.1(5)
C5 Re2 O9 94.4(6)
C6 Re2 N4 95.4(6)
C4 Re2 N4 95.0(6)
C5 Re2 N4 171.8(6)
O9 Re2 N4 78.6(4)
C6 Re2 N3 99.8(6)
C4 Re2 N3 168.3(6)
C5 Re2 N3 97.2(6)
O9 Re2 N3 75.1(4)
N4 Re2 N3 77.0(4)
C8 N1 Re1 103.7(9)
C9 N2 Re1 114.8(10)
C11 N3 Re2 101.9(9)
C12 N4 Re2 111.4(9)
C7 O7 Re1 117.3(10)
C10 O9 Re2 117.4(9)
O1 C1 Re1 177.9(13)
O2 C2 Re1 176.7(16)
O3 C3 Re1 178.8(15)
O4 C4 Re2 178.2(13)
O5 C5 Re2 174.2(15)
O6 C6 Re2 177.5(15)
O8 C7 O7 127.6(15)
O8 C7 C8 118.4(14)
O7 C7 C8 114.0(16)
C9 C8 N1 105.1(14)
C9 C8 C7 104.3(15)
N1 C8 C7 105.2(12)
N2 C9 C8 108.4(15)
O10 C10 O9 124.9(14)
O10 C10 C11 123.9(15)
O9 C10 C11 111.2(13)
N3 C11 C12 109.6(14)
N3 C11 C10 107.8(12)
C12 C11 C10 103.2(14)
C11 C12 N4 110.6(14)

loop_
_geom_bond_atom_site_label_1
_geom_bond_atom_site_label_2
_geom_bond_distance
Re1 C1 1.889(15)
Re1 C2 1.906(15)
Re1 C3 1.909(19)
Re1 O7 2.130(10)
Re1 N2 2.177(13)
Re1 N1 2.195(12)
Re2 C6 1.881(16)
Re2 C4 1.882(16)
Re2 C5 1.903(14)
Re2 O9 2.143(9)
Re2 N4 2.197(14)
Re2 N3 2.227(11)
N1 C8 1.54(2)
N2 C9 1.49(2)
N3 C11 1.48(2)
N4 C12 1.510(18)
O1 C1 1.190(18)
O2 C2 1.151(19)
O3 C3 1.17(2)
O4 C4 1.206(19)
O5 C5 1.177(18)
O6 C6 1.20(2)
O7 C7 1.29(2)
O8 C7 1.23(2)
O9 C10 1.325(19)
O10 C10 1.170(19)
C7 C8 1.61(2)
C8 C9 1.51(3)
C10 C11 1.60(2)
C11 C12 1.49(2)

loop_
_geom_torsion_atom_site_label_1
_geom_torsion_atom_site_label_2
_geom_torsion_atom_site_label_3
_geom_torsion_atom_site_label_4
_geom_torsion
C1 Re1 N1 C8 134.9(10)
C2 Re1 N1 C8 -2(3)
C3 Re1 N1 C8 -136.3(10)
O7 Re1 N1 C8 -41.8(9)
N2 Re1 N1 C8 39.8(9)
C1 Re1 N2 C9 -112.1(12)
C2 Re1 N2 C9 157.1(12)
C3 Re1 N2 C9 18(5)
O7 Re1 N2 C9 63.3(11)
N1 Re1 N2 C9 -14.1(11)
C6 Re2 N3 C11 -133.2(10)
C4 Re2 N3 C11 7(3)
C5 Re2 N3 C11 134.3(10)
O9 Re2 N3 C11 41.7(8)
N4 Re2 N3 C11 -39.9(9)
C6 Re2 N4 C12 116.2(12)
C4 Re2 N4 C12 -154.1(11)
C5 Re2 N4 C12 -28(5)
O9 Re2 N4 C12 -59.8(11)
N3 Re2 N4 C12 17.4(11)
C1 Re1 O7 C7 -2(5)
C2 Re1 O7 C7 -142.5(13)
C3 Re1 O7 C7 126.0(12)
N2 Re1 O7 C7 -48.7(12)
N1 Re1 O7 C7 29.2(12)
C6 Re2 O9 C10 20(5)
C4 Re2 O9 C10 148.1(11)
C5 Re2 O9 C10 -121.7(11)
N4 Re2 O9 C10 54.0(11)
N3 Re2 O9 C10 -25.3(10)
C2 Re1 C1 O1 168(41)
C3 Re1 C1 O1 -101(41)
O7 Re1 C1 O1 27(44)
N2 Re1 C1 O1 73(41)
N1 Re1 C1 O1 -3(41)
C1 Re1 C2 O2 -156(29)
C3 Re1 C2 O2 117(29)
O7 Re1 C2 O2 20(29)
N2 Re1 C2 O2 -58(29)
N1 Re1 C2 O2 -18(31)
C1 Re1 C3 O3 -50(78)
C2 Re1 C3 O3 40(78)
O7 Re1 C3 O3 134(78)
N2 Re1 C3 O3 179(100)
N1 Re1 C3 O3 -150(78)
C6 Re2 C4 O4 -180(100)
C5 Re2 C4 O4 -89(50)
O9 Re2 C4 O4 6(50)
N4 Re2 C4 O4 85(50)
N3 Re2 C4 O4 39(52)
C6 Re2 C5 O5 169(14)
C4 Re2 C5 O5 80(14)
O9 Re2 C5 O5 -15(14)
N4 Re2 C5 O5 -47(16)
N3 Re2 C5 O5 -91(14)
C4 Re2 C6 O6 -111(32)
C5 Re2 C6 O6 159(32)
O9 Re2 C6 O6 18(36)
N4 Re2 C6 O6 -16(32)
N3 Re2 C6 O6 62(32)
Re1 O7 C7 O8 169.3(16)
Re1 O7 C7 C8 -7.8(19)
Re1 N1 C8 C9 -60.9(13)
Re1 N1 C8 C7 48.8(13)
O8 C7 C8 C9 -96(2)
O7 C7 C8 C9 81.2(18)
O8 C7 C8 N1 153.5(16)
O7 C7 C8 N1 -29.1(19)
Re1 N2 C9 C8 -15.9(18)
N1 C8 C9 N2 50.2(17)
C7 C8 C9 N2 -60.2(18)
Re2 O9 C10 O10 -179.8(15)
Re2 O9 C10 C11 2.2(16)
Re2 N3 C11 C12 58.8(14)
Re2 N3 C11 C10 -52.8(12)
O10 C10 C11 N3 -141.9(17)
O9 C10 C11 N3 36.1(17)
O10 C10 C11 C12 102(2)
O9 C10 C11 C12 -79.8(16)
N3 C11 C12 N4 -46.7(19)
C10 C11 C12 N4 67.9(17)
Re2 N4 C12 C11 9.3(18)
